data_7212793
loop_
_publ_author_name
'Wang, Xiu-Jian'
'Huang, Ting-Hong'
'Tang, Lin-Hua'
'Cen, Zhong-Min'
'Ni, Qing-Ling'
'Gui, Liu-Cheng'
'Jiang, Xuan-Feng'
'Liu, Hong-Ke'

_publ_section_title
;
 Synthesis and structures of helical and meso-helical coordination
 polymers directed by the conformation restriction of flexible/angular
 pyridine-containing ligands
;
_journal_issue 12
_journal_name_full CrystEngComm
_journal_page_first 4356
_journal_paper_doi 10.1039/c0ce00110d
_journal_volume 12
_journal_year 2010
_chemical_formula_sum 'C38 H30 Co N4 O8'
_chemical_formula_weight 729.59
_chemical_name_systematic
;
?
;
_space_group_IT_number 15
_symmetry_cell_setting monoclinic
_symmetry_space_group_name_Hall '-C 2yc'
_symmetry_space_group_name_H-M 'C 1 2/c 1'
_atom_sites_solution_hydrogens geom
_atom_sites_solution_primary direct
_atom_sites_solution_secondary difmap
_audit_creation_method SHELXL-97
_cell_angle_alpha 90.00
_cell_angle_beta 106.708(3)
_cell_angle_gamma 90.00
_cell_formula_units_Z 4
_cell_length_a 20.4381(7)
_cell_length_b 9.8231(3)
_cell_length_c 16.4244(5)
_cell_measurement_temperature 293(2)
_cell_volume 3158.24(18)
_computing_structure_refinement 'SHELXL-97 (Sheldrick, 1997)'
_computing_structure_solution 'SHELXS-97 (Sheldrick, 1990)'
_diffrn_ambient_temperature 293(2)
_diffrn_measured_fraction_theta_full 0.993
_diffrn_measured_fraction_theta_max 0.993
_diffrn_radiation_monochromator graphite
_diffrn_radiation_source 'fine-focus sealed tube'
_diffrn_radiation_type MoK\a
_diffrn_radiation_wavelength 0.71073
_diffrn_reflns_av_R_equivalents 0.0350
_diffrn_reflns_av_sigmaI/netI 0.0581
_diffrn_reflns_limit_h_max 23
_diffrn_reflns_limit_h_min -24
_diffrn_reflns_limit_k_max 11
_diffrn_reflns_limit_k_min -10
_diffrn_reflns_limit_l_max 19
_diffrn_reflns_limit_l_min -19
_diffrn_reflns_number 7598
_diffrn_reflns_theta_full 25.00
_diffrn_reflns_theta_max 25.00
_diffrn_reflns_theta_min 2.80
_exptl_absorpt_coefficient_mu 0.608
_exptl_absorpt_correction_T_max 0.9417
_exptl_absorpt_correction_T_min 0.8880
_exptl_absorpt_correction_type multi-scan
_exptl_crystal_colour red
_exptl_crystal_density_diffrn 1.534
_exptl_crystal_density_method 'not measured'
_exptl_crystal_description rhombic
_exptl_crystal_F_000 1508
_exptl_crystal_size_max 0.20
_exptl_crystal_size_mid 0.15
_exptl_crystal_size_min 0.10
_refine_diff_density_max 0.844
_refine_diff_density_min -0.630
_refine_diff_density_rms 0.069
_refine_ls_extinction_method none
_refine_ls_goodness_of_fit_ref 0.996
_refine_ls_hydrogen_treatment constr
_refine_ls_matrix_type full
_refine_ls_number_parameters 231
_refine_ls_number_reflns 2779
_refine_ls_number_restraints 0
_refine_ls_restrained_S_all 0.996
_refine_ls_R_factor_all 0.0650
_refine_ls_R_factor_gt 0.0457
_refine_ls_shift/su_max 0.000
_refine_ls_shift/su_mean 0.000
_refine_ls_structure_factor_coef Fsqd
_refine_ls_weighting_details 'calc w=1/[\s^2^(Fo^2^)+(0.0750P)^2^+0.0000P] where P=(Fo^2^+2Fc^2^)/3'
_refine_ls_weighting_scheme calc
_refine_ls_wR_factor_gt 0.1154
_refine_ls_wR_factor_ref 0.1218
_reflns_number_gt 2071
_reflns_number_total 2779
_reflns_threshold_expression >2sigma(I)
_cod_data_source_file c0ce00110d.txt
_cod_data_source_block 3
_cod_depositor_comments
;
The following automatic conversions were performed:

'_symmetry_cell_setting' value 'MONOCLINIC' changed to 'monoclinic'
according to /home/saulius/struct/CIF-dictionaries/cif_core.dic
dictionary named 'cif_core.dic' version 2.4.2 from 2011-04-26.

Automatic conversion script
Id: cif_fix_values 1891 2012-01-12 08:04:46Z andrius 
;
_cod_original_cell_volume 3158.24(17)
_cod_original_sg_symbol_H-M 'C 2/c'
_cod_database_code 7212793

loop_
_symmetry_equiv_pos_as_xyz
'x, y, z'
'-x, y, -z+1/2'
'x+1/2, y+1/2, z'
'-x+1/2, y+1/2, -z+1/2'
'-x, -y, -z'
'x, -y, z-1/2'
'-x+1/2, -y+1/2, -z'
'x+1/2, -y+1/2, z-1/2'

loop_
_atom_site_label
_atom_site_type_symbol
_atom_site_fract_x
_atom_site_fract_y
_atom_site_fract_z
_atom_site_U_iso_or_equiv
_atom_site_adp_type
_atom_site_occupancy
_atom_site_symmetry_multiplicity
_atom_site_calc_flag
_atom_site_refinement_flags
Co1 Co 0.0000 0.33723(6) -0.2500 0.0185(2) Uani 1 2 d S
O1 O 0.10168(10) 0.2884(2) -0.19506(13) 0.0238(5) Uani 1 1 d .
O2 O 0.02637(10) 0.1824(2) -0.14590(13) 0.0260(5) Uani 1 1 d .
O3 O 0.32795(10) 0.0615(2) -0.04244(14) 0.0318(6) Uani 1 1 d .
O4 O 0.17202(11) -0.1520(2) 0.07298(14) 0.0338(6) Uani 1 1 d .
N1 N 0.48779(12) -0.0176(2) -0.16305(15) 0.0208(6) Uani 1 1 d .
N2 N 0.2348(3) 0.1190(4) 0.2709(3) 0.0813(14) Uani 1 1 d .
C1 C 0.08730(15) 0.2019(3) -0.14568(19) 0.0207(7) Uani 1 1 d .
C2 C 0.14372(15) 0.1217(3) -0.08696(18) 0.0192(7) Uani 1 1 d .
C3 C 0.20973(15) 0.1395(3) -0.09152(18) 0.0210(7) Uani 1 1 d .
H3A H 0.2194 0.2053 -0.1270 0.025 Uiso 1 1 calc R
C4 C 0.26127(15) 0.0571(3) -0.04210(19) 0.0244(7) Uani 1 1 d .
C5 C 0.24646(16) -0.0383(3) 0.0127(2) 0.0298(8) Uani 1 1 d .
H5A H 0.2810 -0.0936 0.0455 0.036 Uiso 1 1 calc R
C6 C 0.18075(16) -0.0514(3) 0.0187(2) 0.0262(7) Uani 1 1 d .
C7 C 0.12856(16) 0.0276(3) -0.03176(19) 0.0249(7) Uani 1 1 d .
H7A H 0.0840 0.0179 -0.0288 0.030 Uiso 1 1 calc R
C8 C 0.34421(14) 0.1515(3) -0.10202(19) 0.0233(7) Uani 1 1 d .
H8A H 0.3417 0.2454 -0.0849 0.028 Uiso 1 1 calc R
H8B H 0.3124 0.1391 -0.1581 0.028 Uiso 1 1 calc R
C9 C 0.41531(15) 0.1176(3) -0.10317(19) 0.0207(7) Uani 1 1 d .
C10 C 0.47280(15) 0.1801(3) -0.04892(19) 0.0254(7) Uani 1 1 d .
H10A H 0.4680 0.2468 -0.0108 0.030 Uiso 1 1 calc R
C11 C 0.53710(16) 0.1413(3) -0.0527(2) 0.0273(7) Uani 1 1 d .
H11A H 0.5761 0.1809 -0.0166 0.033 Uiso 1 1 calc R
C12 C 0.54241(15) 0.0436(3) -0.11041(19) 0.0244(7) Uani 1 1 d .
H12A H 0.5857 0.0188 -0.1131 0.029 Uiso 1 1 calc R
C13 C 0.42551(14) 0.0211(3) -0.15887(18) 0.0212(7) Uani 1 1 d .
H13A H 0.3873 -0.0197 -0.1957 0.025 Uiso 1 1 calc R
C14 C 0.12278(18) -0.1282(3) 0.1186(2) 0.0334(8) Uani 1 1 d .
H14A H 0.1173 -0.2108 0.1484 0.040 Uiso 1 1 calc R
H14B H 0.0790 -0.1070 0.0784 0.040 Uiso 1 1 calc R
C15 C 0.1430(2) -0.0145(4) 0.1813(2) 0.0390(9) Uani 1 1 d .
C16 C 0.0944(3) 0.0494(4) 0.2108(2) 0.0523(11) Uani 1 1 d .
H16A H 0.0486 0.0255 0.1895 0.063 Uiso 1 1 calc R
C17 C 0.1144(4) 0.1516(4) 0.2735(3) 0.0781(18) Uani 1 1 d .
H17A H 0.0838 0.1976 0.2961 0.094 Uiso 1 1 calc R
C18 C 0.1869(3) 0.1776(4) 0.2990(3) 0.0701(16) Uani 1 1 d .
H18A H 0.2021 0.2441 0.3406 0.084 Uiso 1 1 calc R
C19 C 0.2107(2) 0.0262(4) 0.2127(2) 0.0554(12) Uani 1 1 d .
H19B H 0.2422 -0.0168 0.1902 0.067 Uiso 1 1 calc R

loop_
_atom_site_aniso_label
_atom_site_aniso_U_11
_atom_site_aniso_U_22
_atom_site_aniso_U_33
_atom_site_aniso_U_23
_atom_site_aniso_U_13
_atom_site_aniso_U_12
Co1 0.0137(3) 0.0229(3) 0.0186(3) 0.000 0.0043(2) 0.000
O1 0.0173(11) 0.0311(12) 0.0233(11) 0.0066(10) 0.0063(9) 0.0040(9)
O2 0.0163(11) 0.0302(12) 0.0310(12) 0.0042(10) 0.0059(10) 0.0014(9)
O3 0.0164(11) 0.0464(14) 0.0342(13) 0.0159(11) 0.0099(10) 0.0081(10)
O4 0.0310(13) 0.0370(14) 0.0362(13) 0.0153(11) 0.0143(11) 0.0020(10)
N1 0.0186(14) 0.0245(14) 0.0189(13) 0.0018(11) 0.0046(11) 0.0000(11)
N2 0.120(4) 0.070(3) 0.047(2) 0.001(2) 0.013(3) -0.029(3)
C1 0.0180(16) 0.0225(17) 0.0217(16) -0.0049(13) 0.0060(13) 0.0008(12)
C2 0.0201(16) 0.0201(16) 0.0181(15) -0.0029(12) 0.0066(13) 0.0018(12)
C3 0.0215(16) 0.0226(17) 0.0203(16) 0.0009(13) 0.0084(13) 0.0002(13)
C4 0.0166(16) 0.0328(19) 0.0247(17) 0.0012(14) 0.0073(14) 0.0038(13)
C5 0.0236(18) 0.032(2) 0.0318(18) 0.0098(15) 0.0053(15) 0.0075(14)
C6 0.0267(18) 0.0257(18) 0.0274(17) 0.0056(14) 0.0099(15) 0.0007(14)
C7 0.0216(17) 0.0273(18) 0.0285(17) -0.0044(14) 0.0117(14) -0.0016(13)
C8 0.0190(16) 0.0270(17) 0.0244(16) 0.0024(14) 0.0071(13) 0.0035(13)
C9 0.0200(16) 0.0213(16) 0.0218(16) 0.0021(13) 0.0078(14) -0.0011(12)
C10 0.0237(17) 0.0285(18) 0.0251(16) -0.0048(14) 0.0090(14) 0.0011(14)
C11 0.0227(17) 0.0306(19) 0.0266(17) -0.0060(14) 0.0039(14) -0.0056(14)
C12 0.0166(16) 0.0308(18) 0.0272(17) 0.0013(14) 0.0088(14) 0.0008(13)
C13 0.0164(16) 0.0258(17) 0.0205(16) 0.0016(13) 0.0038(13) -0.0010(12)
C14 0.038(2) 0.036(2) 0.0278(18) 0.0011(15) 0.0126(16) -0.0129(15)
C15 0.057(3) 0.036(2) 0.0209(17) 0.0059(16) 0.0056(17) -0.0154(18)
C16 0.096(3) 0.032(2) 0.035(2) -0.0005(18) 0.028(2) -0.016(2)
C17 0.173(6) 0.035(2) 0.044(3) 0.009(2) 0.060(4) -0.002(3)
C18 0.131(5) 0.037(3) 0.031(2) -0.001(2) 0.006(3) -0.043(3)
C19 0.074(3) 0.047(2) 0.027(2) 0.0052(19) -0.015(2) -0.028(2)

loop_
_atom_type_symbol
_atom_type_description
_atom_type_scat_dispersion_real
_atom_type_scat_dispersion_imag
_atom_type_scat_source
C C 0.0033 0.0016 'International Tables Vol C Tables 4.2.6.8 and 6.1.1.4'
H H 0.0000 0.0000 'International Tables Vol C Tables 4.2.6.8 and 6.1.1.4'
Co Co 0.3494 0.9721 'International Tables Vol C Tables 4.2.6.8 and 6.1.1.4'
N N 0.0061 0.0033 'International Tables Vol C Tables 4.2.6.8 and 6.1.1.4'
O O 0.0106 0.0060 'International Tables Vol C Tables 4.2.6.8 and 6.1.1.4'

loop_
_geom_angle_atom_site_label_1
_geom_angle_atom_site_label_2
_geom_angle_atom_site_label_3
_geom_angle
_geom_angle_site_symmetry_1
_geom_angle_site_symmetry_3
O1 Co1 O1 153.20(12) 2_554 .
O1 Co1 N1 98.88(8) 2_554 3_455
O1 Co1 N1 99.37(9) . 3_455
O1 Co1 N1 99.37(9) 2_554 4_554
O1 Co1 N1 98.88(8) . 4_554
N1 Co1 N1 93.61(13) 3_455 4_554
O1 Co1 O2 61.17(7) 2_554 2_554
O1 Co1 O2 99.60(8) . 2_554
N1 Co1 O2 160.04(8) 3_455 2_554
N1 Co1 O2 89.51(8) 4_554 2_554
O1 Co1 O2 99.60(8) 2_554 .
O1 Co1 O2 61.17(7) . .
N1 Co1 O2 89.51(8) 3_455 .
N1 Co1 O2 160.04(8) 4_554 .
O2 Co1 O2 94.26(11) 2_554 .
O1 Co1 C1 30.73(8) 2_554 2_554
O1 Co1 C1 127.64(9) . 2_554
N1 Co1 C1 129.60(9) 3_455 2_554
N1 Co1 C1 95.61(9) 4_554 2_554
O2 Co1 C1 30.45(8) 2_554 2_554
O2 Co1 C1 97.54(8) . 2_554
O1 Co1 C1 127.64(9) 2_554 .
O1 Co1 C1 30.73(8) . .
N1 Co1 C1 95.61(9) 3_455 .
N1 Co1 C1 129.60(9) 4_554 .
O2 Co1 C1 97.54(8) 2_554 .
O2 Co1 C1 30.45(8) . .
C1 Co1 C1 115.03(13) 2_554 .
C1 O1 Co1 92.64(17) . .
C1 O2 Co1 85.39(17) . .
C4 O3 C8 116.9(2) . .
C6 O4 C14 117.5(2) . .
C12 N1 C13 117.6(3) . .
C12 N1 Co1 120.4(2) . 3_545
C13 N1 Co1 121.92(19) . 3_545
C19 N2 C18 113.3(5) . .
O2 C1 O1 120.8(3) . .
O2 C1 C2 120.0(3) . .
O1 C1 C2 119.2(3) . .
O2 C1 Co1 64.15(16) . .
O1 C1 Co1 56.63(14) . .
C2 C1 Co1 175.5(2) . .
C3 C2 C7 121.5(3) . .
C3 C2 C1 118.8(3) . .
C7 C2 C1 119.7(3) . .
C2 C3 C4 118.8(3) . .
C2 C3 H3A 120.6 . .
C4 C3 H3A 120.6 . .
O3 C4 C3 124.7(3) . .
O3 C4 C5 115.3(3) . .
C3 C4 C5 120.0(3) . .
C6 C5 C4 120.4(3) . .
C6 C5 H5A 119.8 . .
C4 C5 H5A 119.8 . .
O4 C6 C5 115.0(3) . .
O4 C6 C7 124.7(3) . .
C5 C6 C7 120.2(3) . .
C6 C7 C2 119.0(3) . .
C6 C7 H7A 120.5 . .
C2 C7 H7A 120.5 . .
O3 C8 C9 106.8(2) . .
O3 C8 H8A 110.4 . .
C9 C8 H8A 110.4 . .
O3 C8 H8B 110.4 . .
C9 C8 H8B 110.4 . .
H8A C8 H8B 108.6 . .
C13 C9 C10 117.8(3) . .
C13 C9 C8 119.7(3) . .
C10 C9 C8 122.4(3) . .
C11 C10 C9 119.1(3) . .
C11 C10 H10A 120.5 . .
C9 C10 H10A 120.5 . .
C12 C11 C10 119.1(3) . .
C12 C11 H11A 120.5 . .
C10 C11 H11A 120.5 . .
N1 C12 C11 122.7(3) . .
N1 C12 H12A 118.6 . .
C11 C12 H12A 118.6 . .
N1 C13 C9 123.7(3) . .
N1 C13 H13A 118.2 . .
C9 C13 H13A 118.2 . .
O4 C14 C15 112.6(3) . .
O4 C14 H14A 109.1 . .
C15 C14 H14A 109.1 . .
O4 C14 H14B 109.1 . .
C15 C14 H14B 109.1 . .
H14A C14 H14B 107.8 . .
C16 C15 C19 118.8(4) . .
C16 C15 C14 119.9(3) . .
C19 C15 C14 121.3(4) . .
C15 C16 C17 119.6(5) . .
C15 C16 H16A 120.2 . .
C17 C16 H16A 120.2 . .
C16 C17 C18 113.3(5) . .
C16 C17 H17A 123.3 . .
C18 C17 H17A 123.3 . .
N2 C18 C17 128.3(4) . .
N2 C18 H18A 115.8 . .
C17 C18 H18A 115.8 . .
N2 C19 C15 126.6(5) . .
N2 C19 H19B 116.7 . .
C15 C19 H19B 116.7 . .

loop_
_geom_bond_atom_site_label_1
_geom_bond_atom_site_label_2
_geom_bond_distance
_geom_bond_site_symmetry_2
Co1 O1 2.0699(19) 2_554
Co1 O1 2.0699(19) .
Co1 N1 2.083(2) 3_455
Co1 N1 2.083(2) 4_554
Co1 O2 2.235(2) 2_554
Co1 O2 2.235(2) .
Co1 C1 2.476(3) 2_554
Co1 C1 2.476(3) .
O1 C1 1.266(3) .
O2 C1 1.259(3) .
O3 C4 1.365(3) .
O3 C8 1.427(3) .
O4 C6 1.376(4) .
O4 C14 1.436(4) .
N1 C12 1.342(4) .
N1 C13 1.349(3) .
N1 Co1 2.083(2) 3_545
N2 C19 1.309(5) .
N2 C18 1.328(7) .
C1 C2 1.497(4) .
C2 C3 1.383(4) .
C2 C7 1.390(4) .
C3 C4 1.390(4) .
C3 H3A 0.9300 .
C4 C5 1.392(4) .
C5 C6 1.381(4) .
C5 H5A 0.9300 .
C6 C7 1.386(4) .
C7 H7A 0.9300 .
C8 C9 1.496(4) .
C8 H8A 0.9700 .
C8 H8B 0.9700 .
C9 C13 1.374(4) .
C9 C10 1.396(4) .
C10 C11 1.386(4) .
C10 H10A 0.9300 .
C11 C12 1.376(4) .
C11 H11A 0.9300 .
C12 H12A 0.9300 .
C13 H13A 0.9300 .
C14 C15 1.495(5) .
C14 H14A 0.9700 .
C14 H14B 0.9700 .
C15 C16 1.376(5) .
C15 C19 1.390(5) .
C16 C17 1.412(6) .
C16 H16A 0.9300 .
C17 C18 1.442(8) .
C17 H17A 0.9300 .
C18 H18A 0.9300 .
C19 H19B 0.9300 .
